data_7220085
loop_
_publ_author_name
'Ershov, Oleg V.'
'Fedoseev, Sergey V.'
'Belikov, Mikhail Yu'
'Ievlev, Mikhail Yu'

_publ_section_title
;
 Domino-Synthesis and Fluorescent Properties of
 4-cyano-2-oxo-1,2-dihydropyridine-3-carboxamides and
 2-oxo-1,2-dihydropyridine-3,4-dicarbonitriles
;
_journal_name_full 'RSC Adv.'
_journal_paper_doi 10.1039/C5RA01642H
_journal_year 2015
_chemical_formula_analytical C13H14N4O2
_chemical_formula_structural C13H14N4O2
_chemical_formula_sum 'C12 H13 N3 O2'
_chemical_formula_weight 231.250
_chemical_formula_weight_meas 258.000
_chemical_name_common
;
2-amino-8a-methoxy-6,7,8,8a-tetrahydro-4H-chromene-3,4,4(4aH,5H)-tricarbonitrile
;
_chemical_name_systematic
;
2-amino-8a-methoxy-6,7,8,8a-tetrahydro-4H-chromene-3,4,4(4aH,5H)-tricarbonitrile
;
_space_group_IT_number 2
_symmetry_Int_Tables_number 2
_symmetry_space_group_name_Hall '-P 1'
_symmetry_space_group_name_H-M 'P -1'
_audit_creation_date 2014-12-18
_audit_creation_method SHELXL-97
_audit_update_record
;
2014-12-18 deposited with the CCDC.
2015-04-08 downloaded from the CCDC.
;
_cell_angle_alpha 75.259(1)
_cell_angle_beta 87.305(1)
_cell_angle_gamma 65.104(1)
_cell_formula_units_Z 2
_cell_length_a 8.1414(6)
_cell_length_b 8.9768(7)
_cell_length_c 8.9788(7)
_cell_volume 574.28(8)
_refine_ls_R_factor_all 0.039
_cod_data_source_file c5ra01642h1.cif
_cod_data_source_block a
_cod_original_cell_volume 574.3(1)
_cod_original_sg_symbol_Hall -P_1
_cod_database_code 7220085

loop_
_symmetry_equiv_pos_site_id
_symmetry_equiv_pos_as_xyz
1 x,y,z
2 -x,-y,-z

loop_
_atom_site_aniso_label
_atom_site_aniso_U_11
_atom_site_aniso_U_22
_atom_site_aniso_U_33
_atom_site_aniso_U_12
_atom_site_aniso_U_13
_atom_site_aniso_U_23
O1 0.0255(5) 0.0191(5) 0.0236(5) -0.0085(4) 0.0073(4) -0.0032(4)
O2 0.0297(5) 0.0238(5) 0.0174(5) -0.0144(4) 0.0028(4) -0.0036(4)
N1 0.0317(6) 0.0206(6) 0.0261(6) -0.0081(5) 0.0109(5) -0.0039(5)
N2 0.0307(6) 0.0235(6) 0.0272(6) -0.0110(5) 0.0065(5) -0.0045(5)
N3 0.0348(7) 0.0317(7) 0.0238(6) -0.0156(5) 0.0078(5) -0.0088(5)
C1 0.0233(6) 0.0201(6) 0.0197(6) -0.0098(5) 0.0006(5) -0.0031(5)
C2 0.0231(6) 0.0198(6) 0.0185(6) -0.0094(5) 0.0015(5) -0.0031(5)
C3 0.0213(6) 0.0235(7) 0.0178(6) -0.0114(5) 0.0023(5) -0.0064(5)
C4 0.0222(6) 0.0227(7) 0.0191(6) -0.0110(5) 0.0024(5) -0.0065(5)
C5 0.0289(7) 0.0213(7) 0.0232(7) -0.0083(6) 0.0045(6) -0.0051(5)
C6 0.0381(8) 0.0207(7) 0.0309(8) -0.0116(6) 0.0038(7) -0.0084(6)
C7 0.0409(8) 0.0235(7) 0.0329(8) -0.0190(7) 0.0073(7) -0.0054(6)
C8 0.0298(7) 0.0262(7) 0.0244(7) -0.0157(6) 0.0052(6) -0.0058(6)
C9 0.0241(6) 0.0185(6) 0.0179(6) -0.0079(5) 0.0021(5) -0.0035(5)
C10 0.0390(8) 0.0327(8) 0.0252(8) -0.0223(7) -0.0014(7) -0.0042(6)
C12 0.0214(6) 0.0217(7) 0.0198(7) -0.0074(5) 0.0029(5) -0.0076(5)
C13 0.0241(6) 0.0191(6) 0.0210(7) -0.0090(5) 0.0005(5) -0.0048(5)

loop_
_atom_site_label
_atom_site_type_symbol
_atom_site_fract_x
_atom_site_fract_y
_atom_site_fract_z
_atom_site_occupancy
_atom_site_symmetry_multiplicity
_atom_site_Wyckoff_symbol
_atom_site_calc_flag
_atom_site_thermal_displace_type
_atom_site_U_iso_or_equiv
O1 O 0.0184(1) 0.4835(1) 0.8066(1) 1.000 2 i d Uani 0.0238(2)
O2 O 0.2762(1) 0.2870(1) 0.9640(1) 1.000 2 i d Uani 0.0229(2)
N1 N -0.1027(2) 0.7655(2) 0.7395(2) 1.000 2 i d Uani 0.0279(3)
N2 N 0.1578(2) 0.8771(1) 0.4169(1) 1.000 2 i d Uani 0.0279(3)
N3 N 0.4326(2) 0.4259(2) 0.3309(1) 1.000 2 i d Uani 0.0295(3)
C1 C 0.0210(2) 0.6242(2) 0.7103(2) 1.000 2 i d Uani 0.0212(3)
C2 C 0.1384(2) 0.6123(2) 0.5938(2) 1.000 2 i d Uani 0.0207(3)
C3 C 0.2612(2) 0.4425(2) 0.5809(1) 1.000 2 i d Uani 0.0200(3)
C4 C 0.2832(2) 0.3011(2) 0.6904(2) 1.000 2 i d Uani 0.0206(3)
C5 C 0.4134(2) 0.1231(2) 0.6895(2) 1.000 2 i d Uani 0.0255(3)
C6 C 0.3215(2) 0.0019(2) 0.7233(2) 1.000 2 i d Uani 0.0299(3)
C7 C 0.2260(2) 0.0099(2) 0.8733(2) 1.000 2 i d Uani 0.0310(3)
C8 C 0.0868(2) 0.1913(2) 0.8655(2) 1.000 2 i d Uani 0.0257(3)
C9 C 0.1719(2) 0.3168(2) 0.8298(1) 1.000 2 i d Uani 0.0208(3)
C10 C 0.3683(2) 0.3945(2) 0.9547(2) 1.000 2 i d Uani 0.0303(3)
C12 C 0.1481(2) 0.7588(2) 0.4967(2) 1.000 2 i d Uani 0.0212(3)
C13 C 0.3589(2) 0.4313(2) 0.4431(2) 1.000 2 i d Uani 0.0215(3)
H82 H 0.027(2) 0.2002(19) 0.9617(18) 1.000 2 i d Uiso 0.026(4)
H81 H -0.008(2) 0.2286(19) 0.7840(19) 1.000 2 i d Uiso 0.029(4)
H52 H 0.515(2) 0.0820(19) 0.7736(19) 1.000 2 i d Uiso 0.032(4)
H62 H 0.411(2) -0.113(2) 0.7303(19) 1.000 2 i d Uiso 0.034(4)
H51 H 0.472(2) 0.1242(19) 0.5891(19) 1.000 2 i d Uiso 0.027(4)
H2 H -0.166(2) 0.752(2) 0.824(2) 1.000 2 i d Uiso 0.043(5)
H1 H -0.114(2) 0.866(2) 0.685(2) 1.000 2 i d Uiso 0.034(4)
H61 H 0.231(2) 0.033(2) 0.638(2) 1.000 2 i d Uiso 0.035(4)
H103 H 0.451(3) 0.382(2) 0.875(2) 1.000 2 i d Uiso 0.049(5)
H102 H 0.434(2) 0.361(2) 1.053(2) 1.000 2 i d Uiso 0.035(4)
H72 H 0.163(2) -0.063(2) 0.891(2) 1.000 2 i d Uiso 0.039(4)
H71 H 0.319(2) -0.030(2) 0.962(2) 1.000 2 i d Uiso 0.040(5)
H101 H 0.281(3) 0.513(3) 0.938(2) 1.000 2 i d Uiso 0.053(5)

loop_
_atom_type_symbol
_atom_type_radius_bond
O 1.200
N 1.200
C 1.200
H 1.200

loop_
_geom_angle_atom_site_label_1
_geom_angle_atom_site_label_2
_geom_angle_atom_site_label_3
_geom_angle
_geom_angle_publ_flag
C1 O1 C9 122.16(9) no
C9 O2 C10 115.75(10) no
C1 N1 H2 116.5(11) no
C1 N1 H1 121.0(11) no
H2 N1 H1 122.2(16) no
N1 C1 O1 112.23(11) no
N1 C1 C2 127.08(12) no
O1 C1 C2 120.65(11) no
C1 C2 C12 121.02(11) no
C1 C2 C3 117.75(11) no
C12 C2 C3 121.10(11) no
C4 C3 C13 120.37(11) no
C4 C3 C2 122.50(12) no
C13 C3 C2 117.13(11) no
C3 C4 C5 125.69(12) no
C3 C4 C9 119.02(11) no
C5 C4 C9 115.28(11) no
C4 C5 C6 111.88(11) no
C4 C5 H52 107.8(9) no
C6 C5 H52 108.7(9) no
C4 C5 H51 109.5(9) no
C6 C5 H51 112.0(9) no
H52 C5 H51 106.8(12) no
C7 C6 C5 110.61(12) no
C7 C6 H62 110.(1) no
C5 C6 H62 109.9(9) no
C7 C6 H61 109.0(9) no
C5 C6 H61 109.7(9) no
H62 C6 H61 107.5(14) no
C6 C7 C8 110.68(12) no
C6 C7 H72 109.8(10) no
C8 C7 H72 108.4(10) no
C6 C7 H71 109.4(10) no
C8 C7 H71 109.4(10) no
H72 C7 H71 109.1(14) no
C9 C8 C7 112.06(12) no
C9 C8 H82 107.8(9) no
C7 C8 H82 112.1(9) no
C9 C8 H81 107.3(9) no
C7 C8 H81 110.2(9) no
H82 C8 H81 107.2(12) no
O2 C9 O1 108.19(10) no
O2 C9 C4 112.37(10) no
O1 C9 C4 112.43(10) no
O2 C9 C8 106.82(10) no
O1 C9 C8 104.64(10) no
C4 C9 C8 111.93(11) no
O2 C10 H103 110.9(11) no
O2 C10 H102 107.(1) no
H103 C10 H102 109.8(15) no
O2 C10 H101 110.3(11) no
H103 C10 H101 111.0(16) no
H102 C10 H101 107.8(15) no
N2 C12 C2 179.20(14) no
N3 C13 C3 178.12(14) no

loop_
_geom_bond_atom_site_label_1
_geom_bond_atom_site_label_2
_geom_bond_distance
_geom_bond_publ_flag
O1 C1 1.3456(15) no
O1 C9 1.4615(15) no
O2 C9 1.4093(16) no
O2 C10 1.4368(17) no
N1 C1 1.3270(17) no
N1 H2 0.91(2) no
N1 H1 0.881(18) no
N2 C12 1.1508(17) no
N3 C13 1.1493(17) no
C1 C2 1.3770(18) no
C2 C12 1.4120(18) no
C2 C3 1.4597(17) no
C3 C4 1.3420(18) no
C3 C13 1.4407(17) no
C4 C5 1.5019(18) no
C4 C9 1.5110(17) no
C5 C6 1.527(2) no
C5 H52 1.022(17) no
C5 H51 0.999(16) no
C6 C7 1.525(2) no
C6 H62 0.970(16) no
C6 H61 0.986(18) no
C7 C8 1.528(2) no
C7 H72 0.972(18) no
C7 H71 1.010(18) no
C8 C9 1.5178(18) no
C8 H82 0.975(16) no
C8 H81 0.977(17) no
C10 H103 0.95(2) no
C10 H102 0.966(18) no
C10 H101 0.97(2) no

loop_
_geom_hbond_atom_site_label_D
_geom_hbond_atom_site_label_H
_geom_hbond_atom_site_label_A
_geom_hbond_site_symmetry_A
_geom_hbond_distance_DH
_geom_hbond_distance_HA
_geom_hbond_distance_DA
_geom_hbond_angle_DHA
_geom_hbond_publ_flag
N1 H2 O2 2_567 0.91(2) 2.08(2) 2.9787(15) 171.2(16) no
N1 H1 N2 2_576 0.881(18) 2.130(18) 3.0038(17) 171.2(15) no
